data_4088793
loop_
_publ_author_name
'Matsubara, Kouki'
'Yamamoto, Hitomi'
'Miyazaki, Satoshi'
'Inatomi, Takahiro'
'Nonaka, Keita'
'Koga, Yuji'
'Yamada, Yuji'
'Veiros, Luis F.'
'Kirchner, Karl'

_publ_section_title
;
 Dinuclear Systems in the Efficient Nickel-Catalyzed Kumada--Tamao--Corriu
 Cross-Coupling of Aryl Halides
;
_journal_issue 2
_journal_name_full Organometallics
_journal_page_first 255
_journal_paper_doi 10.1021/acs.organomet.6b00451
_journal_volume 36
_journal_year 2016
_chemical_formula_moiety 'C67.8 H85.4 N4 Ni2'
_chemical_formula_sum 'C67.8 H85.4 N4 Ni2'
_chemical_formula_weight 1073.78
_space_group_IT_number 2
_space_group_name_Hall '-P 1'
_space_group_name_H-M_alt 'P -1'
_symmetry_cell_setting triclinic
_symmetry_Int_Tables_number 2
_symmetry_space_group_name_Hall '-P 1'
_symmetry_space_group_name_H-M 'P -1'
_atom_sites_solution_hydrogens geom
_atom_sites_solution_primary direct
_atom_sites_solution_secondary difmap
_cell_angle_alpha 65.614(9)
_cell_angle_beta 82.275(11)
_cell_angle_gamma 67.548(9)
_cell_formula_units_Z 1
_cell_length_a 10.5339(16)
_cell_length_b 12.2953(16)
_cell_length_c 13.077(2)
_cell_measurement_reflns_used 3545
_cell_measurement_temperature 123
_cell_measurement_theta_max 27.50
_cell_measurement_theta_min 3.10
_cell_volume 1425.1(4)
_computing_cell_refinement CrystalClear
_computing_data_collection 'CrystalClear (Rigaku Corp., 2000)'
_computing_data_reduction CrystalClear
_computing_molecular_graphics 'Mercury 3.5.1'
_computing_publication_material 'CrystalStructure 4.0 (Rigaku, 2010)'
_computing_structure_refinement 'SHELXL97 (Sheldrick, 2008)'
_computing_structure_solution 'SIR92 (Altomare, et al., 1994)'
_diffrn_ambient_temperature 123
_diffrn_detector_area_resol_mean 7.31
_diffrn_measured_fraction_theta_full 0.958
_diffrn_measured_fraction_theta_max 0.958
_diffrn_measurement_device_type 'Rigaku Saturn'
_diffrn_measurement_method \w
_diffrn_radiation_type 'Mo K\a'
_diffrn_radiation_wavelength 0.71070
_diffrn_reflns_av_R_equivalents 0.0577
_diffrn_reflns_limit_h_max 13
_diffrn_reflns_limit_h_min -13
_diffrn_reflns_limit_k_max 13
_diffrn_reflns_limit_k_min -15
_diffrn_reflns_limit_l_max 16
_diffrn_reflns_limit_l_min -16
_diffrn_reflns_number 17469
_diffrn_reflns_theta_full 27.48
_diffrn_reflns_theta_max 27.48
_diffrn_standards_number 0
_exptl_absorpt_coefficient_mu 0.705
_exptl_absorpt_correction_T_max 0.986
_exptl_absorpt_correction_T_min 0.967
_exptl_absorpt_correction_type multi-scan
_exptl_absorpt_process_details 'Jacobson, R. (1998) Private communication'
_exptl_crystal_colour yellow
_exptl_crystal_density_diffrn 1.251
_exptl_crystal_density_method 'not measured'
_exptl_crystal_description platelet
_exptl_crystal_F_000 576.2
_exptl_crystal_size_max 0.080
_exptl_crystal_size_mid 0.040
_exptl_crystal_size_min 0.020
_refine_diff_density_max 0.950
_refine_diff_density_min -0.550
_refine_ls_extinction_method none
_refine_ls_goodness_of_fit_ref 1.130
_refine_ls_hydrogen_treatment constr
_refine_ls_number_parameters 431
_refine_ls_number_reflns 6543
_refine_ls_number_restraints 0
_refine_ls_R_factor_gt 0.0591
_refine_ls_shift/su_max 0.000
_refine_ls_structure_factor_coef Fsqd
_refine_ls_weighting_details 'w = 1/[\s^2^(Fo^2^)+(0.0191P)^2^+2.5183P] where P=(Fo^2^+2Fc^2^)/3'
_refine_ls_weighting_scheme calc
_refine_ls_wR_factor_ref 0.1164
_reflns_number_gt 5305
_reflns_number_total 6543
_reflns_threshold_expression F^2^>2.0\s(F^2^)
_cod_data_source_file om6b00451_si_002.cif
_cod_data_source_block 3a
_cod_database_code 4088793

loop_
_symmetry_equiv_pos_site_id
_symmetry_equiv_pos_as_xyz
1 +X,+Y,+Z
2 -X,-Y,-Z

loop_
_atom_site_label
_atom_site_type_symbol
_atom_site_fract_x
_atom_site_fract_y
_atom_site_fract_z
_atom_site_U_iso_or_equiv
_atom_site_adp_type
_atom_site_occupancy
_atom_site_symmetry_multiplicity
_atom_site_calc_flag
_atom_site_refinement_flags
Ni1 Ni 0.49055(4) 0.43039(3) 0.09540(3) 0.01540(11) Uani 1.0 2 d .
N1 N 0.6314(3) 0.1880(2) 0.28886(19) 0.0145(5) Uani 1.0 2 d .
N2 N 0.5008(3) 0.3367(2) 0.34198(19) 0.0148(5) Uani 1.0 2 d .
C1 C 0.3436(3) 0.5666(3) -0.0124(3) 0.0175(6) Uani 1.0 2 d .
C2 C 0.2755(3) 0.6602(3) 0.0344(3) 0.0200(6) Uani 1.0 2 d .
C3 C 0.1520(3) 0.6666(3) 0.0896(3) 0.0250(7) Uani 1.0 2 d .
C4 C 0.0885(3) 0.5812(3) 0.1022(3) 0.0266(7) Uani 1.0 2 d .
C5 C 0.1547(3) 0.4853(3) 0.0635(3) 0.0256(7) Uani 1.0 2 d .
C6 C 0.2813(3) 0.4769(3) 0.0089(3) 0.0221(7) Uani 1.0 2 d .
C7 C -0.0532(4) 0.5995(5) 0.1507(4) 0.0443(11) Uani 0.9000 2 d .
C8 C 0.5407(3) 0.3132(3) 0.2459(3) 0.0143(6) Uani 1.0 2 d .
C9 C 0.5673(3) 0.2316(3) 0.4381(3) 0.0198(6) Uani 1.0 2 d .
C10 C 0.6479(3) 0.1383(3) 0.4048(3) 0.0190(6) Uani 1.0 2 d .
C11 C 0.3888(3) 0.4472(3) 0.3474(3) 0.0161(6) Uani 1.0 2 d .
C12 C 0.4089(3) 0.5634(3) 0.3121(3) 0.0191(6) Uani 1.0 2 d .
C13 C 0.2985(4) 0.6673(3) 0.3206(3) 0.0232(7) Uani 1.0 2 d .
C14 C 0.1741(4) 0.6549(3) 0.3629(3) 0.0248(7) Uani 1.0 2 d .
C15 C 0.1586(3) 0.5386(3) 0.3979(3) 0.0233(7) Uani 1.0 2 d .
C16 C 0.2652(3) 0.4315(3) 0.3916(3) 0.0198(6) Uani 1.0 2 d .
C17 C 0.5467(3) 0.5737(3) 0.2680(3) 0.0210(6) Uani 1.0 2 d .
C18 C 0.6543(4) 0.5065(4) 0.3636(3) 0.0302(8) Uani 1.0 2 d .
C19 C 0.5392(4) 0.7113(4) 0.2037(4) 0.0310(8) Uani 1.0 2 d .
C20 C 0.2452(3) 0.3036(3) 0.4362(3) 0.0217(7) Uani 1.0 2 d .
C21 C 0.2346(4) 0.2519(3) 0.5638(3) 0.0263(7) Uani 1.0 2 d .
C22 C 0.1194(4) 0.3128(4) 0.3826(4) 0.0347(8) Uani 1.0 2 d .
C23 C 0.6995(3) 0.1125(3) 0.2235(3) 0.0149(6) Uani 1.0 2 d .
C24 C 0.8428(3) 0.0747(3) 0.2162(3) 0.0186(6) Uani 1.0 2 d .
C25 C 0.9064(3) -0.0020(3) 0.1559(3) 0.0241(7) Uani 1.0 2 d .
C26 C 0.8313(3) -0.0380(3) 0.1058(3) 0.0256(7) Uani 1.0 2 d .
C27 C 0.6898(3) 0.0004(3) 0.1151(3) 0.0230(7) Uani 1.0 2 d .
C28 C 0.6208(3) 0.0757(3) 0.1753(3) 0.0167(6) Uani 1.0 2 d .
C29 C 0.9276(3) 0.1148(3) 0.2690(3) 0.0210(6) Uani 1.0 2 d .
C30 C 1.0368(4) -0.0012(4) 0.3513(4) 0.0325(8) Uani 1.0 2 d .
C31 C 0.9940(4) 0.2024(4) 0.1797(4) 0.0351(9) Uani 1.0 2 d .
C32 C 0.4651(3) 0.1150(3) 0.1892(3) 0.0186(6) Uani 1.0 2 d .
C33 C 0.4314(4) 0.0346(4) 0.3076(3) 0.0261(7) Uani 1.0 2 d .
C34 C 0.3917(4) 0.1058(4) 0.1026(3) 0.0283(7) Uani 1.0 2 d .
H1 H 0.3159 0.7200 0.0276 0.0240 Uiso 1.0 2 d .
H2 H 0.1149 0.4241 0.0738 0.0310 Uiso 1.0 2 d .
H3 H 0.1103 0.7305 0.1192 0.0300 Uiso 1.0 2 d .
H4 H 0.3260 0.4079 -0.0147 0.0260 Uiso 1.0 2 d .
H5 H 0.5787 0.5289 0.2154 0.0250 Uiso 1.0 2 d .
H6 H 0.5572 0.2269 0.5129 0.0240 Uiso 1.0 2 d .
H7 H 0.0731 0.5315 0.4270 0.0280 Uiso 1.0 2 d .
H7A H -0.0741 0.5225 0.1687 0.0532 Uiso 0.9000 2 calc R
H7B H -0.1214 0.6734 0.0956 0.0532 Uiso 0.9000 2 calc R
H7C H -0.0559 0.6143 0.2192 0.0532 Uiso 0.9000 2 calc R
H8 H 1.0034 -0.0300 0.1496 0.0290 Uiso 1.0 2 d .
H9 H 0.4281 0.2066 0.1803 0.0220 Uiso 1.0 2 d .
H10 H 0.6395 -0.0250 0.0800 0.0270 Uiso 1.0 2 d .
H11 H 0.3281 0.2411 0.4171 0.0260 Uiso 1.0 2 d .
H12 H 1.0872 0.0240 0.3914 0.0320 Uiso 1.0 2 calc R
H13 H 1.1101 -0.0504 0.3141 0.0557 Uiso 1.0 2 calc R
H14 H 0.9941 -0.0610 0.4103 0.0545 Uiso 1.0 2 calc R
H15 H 0.7052 0.0543 0.4515 0.0230 Uiso 1.0 2 d .
H16 H 0.8644 0.1642 0.3120 0.0250 Uiso 1.0 2 d .
H17 H 0.2909 0.1419 0.1075 0.0262 Uiso 1.0 2 calc R
H18 H 0.4097 0.0208 0.1080 0.0347 Uiso 1.0 2 calc R
H19 H 0.4122 0.1504 0.0223 0.0441 Uiso 1.0 2 calc R
H20 H 0.7424 0.5174 0.3324 0.0340 Uiso 1.0 2 calc R
H21 H 0.6705 0.4173 0.4034 0.0407 Uiso 1.0 2 calc R
H22 H 0.6244 0.5443 0.4234 0.0364 Uiso 1.0 2 calc R
H23 H 0.3083 0.7479 0.2969 0.0280 Uiso 1.0 2 d .
H24 H 1.0524 0.1595 0.1296 0.0328 Uiso 1.0 2 calc R
H25 H 1.0580 0.2200 0.2115 0.0355 Uiso 1.0 2 calc R
H26 H 0.9276 0.2794 0.1318 0.0579 Uiso 1.0 2 calc R
H27 H 0.8768 -0.0894 0.0645 0.0310 Uiso 1.0 2 d .
H28 H 0.0997 0.7268 0.3679 0.0300 Uiso 1.0 2 d .
H29 H 0.3330 0.0617 0.3160 0.0241 Uiso 1.0 2 calc R
H30 H 0.4782 0.0374 0.3668 0.0399 Uiso 1.0 2 calc R
H31 H 0.4645 -0.0607 0.3204 0.0441 Uiso 1.0 2 calc R
H32 H 0.4696 0.7570 0.1425 0.0186 Uiso 1.0 2 calc R
H33 H 0.6281 0.7107 0.1714 0.0492 Uiso 1.0 2 calc R
H34 H 0.5194 0.7574 0.2511 0.0434 Uiso 1.0 2 calc R
H35 H 0.2235 0.1689 0.5940 0.0327 Uiso 1.0 2 calc R
H36 H 0.1555 0.3100 0.5871 0.0388 Uiso 1.0 2 calc R
H37 H 0.3189 0.2408 0.6001 0.0389 Uiso 1.0 2 calc R
H39 H 0.0367 0.3714 0.3985 0.0441 Uiso 1.0 2 calc R
H40 H 0.1124 0.2251 0.4092 0.0453 Uiso 1.0 2 calc R
H41 H 0.1223 0.3489 0.2966 0.0458 Uiso 1.0 2 calc R

loop_
_atom_site_aniso_label
_atom_site_aniso_U_11
_atom_site_aniso_U_22
_atom_site_aniso_U_33
_atom_site_aniso_U_12
_atom_site_aniso_U_13
_atom_site_aniso_U_23
Ni1 0.01346(18) 0.01427(18) 0.01475(18) -0.00382(13) 0.00064(13) -0.00340(14)
N1 0.0145(11) 0.0122(11) 0.0141(11) -0.0029(9) 0.0012(9) -0.0046(9)
N2 0.0159(11) 0.0140(11) 0.0145(11) -0.0045(9) 0.0026(9) -0.0069(9)
C1 0.0156(13) 0.0146(13) 0.0134(13) 0.0001(11) -0.0024(11) -0.0014(11)
C2 0.0185(14) 0.0196(14) 0.0199(15) -0.0056(12) -0.0020(12) -0.0062(12)
C3 0.0187(15) 0.0268(16) 0.0228(16) -0.0002(13) 0.0014(12) -0.0112(13)
C4 0.0177(15) 0.0272(16) 0.0253(16) -0.0057(13) 0.0018(13) -0.0040(13)
C5 0.0218(15) 0.0235(16) 0.0260(16) -0.0119(13) -0.0020(13) -0.0004(13)
C6 0.0171(14) 0.0205(15) 0.0244(16) -0.0036(12) -0.0022(12) -0.0071(12)
C7 0.032(3) 0.046(3) 0.049(3) -0.014(2) 0.005(2) -0.015(2)
C8 0.0110(12) 0.0162(13) 0.0180(14) -0.0064(11) 0.0034(11) -0.0084(11)
C9 0.0219(15) 0.0161(14) 0.0156(14) -0.0025(12) -0.0033(12) -0.0036(11)
C10 0.0189(14) 0.0173(14) 0.0156(14) -0.0051(11) -0.0016(11) -0.0025(11)
C11 0.0178(14) 0.0147(13) 0.0134(13) -0.0032(11) 0.0019(11) -0.0061(11)
C12 0.0217(15) 0.0181(14) 0.0164(14) -0.0060(12) 0.0012(12) -0.0070(11)
C13 0.0299(16) 0.0145(14) 0.0245(16) -0.0066(12) 0.0015(13) -0.0085(12)
C14 0.0262(16) 0.0177(14) 0.0249(16) -0.0021(12) 0.0039(13) -0.0096(12)
C15 0.0208(15) 0.0224(15) 0.0240(16) -0.0074(12) 0.0076(13) -0.0090(13)
C16 0.0221(15) 0.0177(14) 0.0194(15) -0.0067(12) 0.0031(12) -0.0083(12)
C17 0.0237(15) 0.0206(15) 0.0220(15) -0.0113(12) 0.0040(12) -0.0095(12)
C18 0.0261(17) 0.0324(19) 0.0308(19) -0.0144(15) -0.0012(15) -0.0071(15)
C19 0.0342(19) 0.0260(17) 0.0346(19) -0.0161(15) 0.0016(16) -0.0091(15)
C20 0.0211(15) 0.0168(14) 0.0261(16) -0.0056(12) 0.0036(13) -0.0095(12)
C21 0.0241(16) 0.0206(16) 0.0269(17) -0.0089(13) 0.0045(14) -0.0031(13)
C22 0.040(2) 0.0314(19) 0.037(2) -0.0193(17) -0.0008(17) -0.0109(16)
C23 0.0165(13) 0.0108(12) 0.0137(13) -0.0031(10) 0.0020(11) -0.0035(10)
C24 0.0180(14) 0.0149(13) 0.0210(15) -0.0045(11) 0.0019(12) -0.0072(11)
C25 0.0130(14) 0.0240(16) 0.0354(18) -0.0022(12) 0.0036(13) -0.0169(14)
C26 0.0235(16) 0.0254(16) 0.0318(18) -0.0060(13) 0.0070(13) -0.0194(14)
C27 0.0266(16) 0.0247(16) 0.0247(16) -0.0126(13) -0.0001(13) -0.0131(13)
C28 0.0177(14) 0.0118(13) 0.0173(14) -0.0061(11) 0.0007(11) -0.0020(11)
C29 0.0164(14) 0.0204(14) 0.0261(16) -0.0064(12) 0.0005(12) -0.0093(13)
C30 0.0320(19) 0.0272(18) 0.0334(19) -0.0071(15) -0.0126(16) -0.0066(15)
C31 0.036(2) 0.036(2) 0.034(2) -0.0239(17) -0.0080(17) -0.0026(17)
C32 0.0161(14) 0.0166(14) 0.0210(15) -0.0075(11) -0.0004(12) -0.0037(12)
C33 0.0226(16) 0.0310(18) 0.0228(16) -0.0120(14) 0.0032(13) -0.0074(14)
C34 0.0243(17) 0.0330(19) 0.0295(18) -0.0132(15) -0.0017(14) -0.0108(15)

loop_
_atom_type_symbol
_atom_type_description
_atom_type_scat_dispersion_real
_atom_type_scat_dispersion_imag
_atom_type_scat_source
C C 0.0033 0.0016
;
International Tables for Crystallography
(1992, Vol. C, Tables 4.2.6.8 and 6.1.1.4)
;
H H 0.0000 0.0000
;
International Tables for Crystallography
(1992, Vol. C, Table 6.1.1.4)
;
N N 0.0061 0.0033
;
International Tables for Crystallography
(1992, Vol. C, Tables 4.2.6.8 and 6.1.1.4)
;
Ni Ni 0.3393 1.1124
;
International Tables for Crystallography
(1992, Vol. C, Tables 4.2.6.8 and 6.1.1.4)
;

loop_
_geom_angle_atom_site_label_1
_geom_angle_atom_site_label_2
_geom_angle_atom_site_label_3
_geom_angle
_geom_angle_publ_flag
_geom_angle_site_symmetry_1
_geom_angle_site_symmetry_3
Ni1 Ni1 C1 51.32(8) yes 2_665 .
Ni1 Ni1 C1 52.33(7) yes 2_665 2_665
Ni1 Ni1 C8 160.07(9) yes 2_665 .
C1 Ni1 C1 103.65(11) yes . 2_665
C1 Ni1 C8 147.32(11) yes . .
C1 Ni1 C8 108.47(11) yes 2_665 .
C8 N1 C10 112.6(3) yes . .
C8 N1 C23 125.1(3) yes . .
C10 N1 C23 122.4(2) yes . .
C8 N2 C9 112.1(3) yes . .
C8 N2 C11 124.9(2) yes . .
C9 N2 C11 122.3(3) yes . .
Ni1 C1 Ni1 76.35(10) yes . 2_665
Ni1 C1 C2 106.5(2) yes . .
Ni1 C1 C6 88.11(16) yes . .
Ni1 C1 C2 119.8(3) yes 2_665 .
Ni1 C1 C6 125.4(3) yes 2_665 .
C2 C1 C6 114.8(3) yes . .
C1 C2 C3 122.1(4) yes . .
C2 C3 C4 121.3(4) yes . .
C3 C4 C5 118.3(3) yes . .
C3 C4 C7 120.1(4) yes . .
C5 C4 C7 121.5(4) yes . .
C4 C5 C6 120.7(4) yes . .
C1 C6 C5 122.6(4) yes . .
Ni1 C8 N1 130.6(3) yes . .
Ni1 C8 N2 127.48(18) yes . .
N1 C8 N2 101.8(2) yes . .
N2 C9 C10 106.9(3) yes . .
N1 C10 C9 106.6(2) yes . .
N2 C11 C12 119.2(3) yes . .
N2 C11 C16 117.7(3) yes . .
C12 C11 C16 123.1(3) yes . .
C11 C12 C13 117.2(3) yes . .
C11 C12 C17 120.7(3) yes . .
C13 C12 C17 122.1(4) yes . .
C12 C13 C14 121.0(4) yes . .
C13 C14 C15 120.1(3) yes . .
C14 C15 C16 121.5(3) yes . .
C11 C16 C15 117.1(3) yes . .
C11 C16 C20 123.3(3) yes . .
C15 C16 C20 119.5(3) yes . .
C12 C17 C18 111.0(3) yes . .
C12 C17 C19 113.3(3) yes . .
C18 C17 C19 109.1(4) yes . .
C16 C20 C21 110.7(4) yes . .
C16 C20 C22 112.2(3) yes . .
C21 C20 C22 110.1(3) yes . .
N1 C23 C24 118.0(4) yes . .
N1 C23 C28 118.7(3) yes . .
C24 C23 C28 123.2(3) yes . .
C23 C24 C25 116.8(4) yes . .
C23 C24 C29 122.9(3) yes . .
C25 C24 C29 120.3(3) yes . .
C24 C25 C26 121.3(3) yes . .
C25 C26 C27 120.5(4) yes . .
C26 C27 C28 120.8(4) yes . .
C23 C28 C27 117.3(3) yes . .
C23 C28 C32 121.5(3) yes . .
C27 C28 C32 121.2(4) yes . .
C24 C29 C30 111.4(3) yes . .
C24 C29 C31 111.3(3) yes . .
C30 C29 C31 110.3(3) yes . .
C28 C32 C33 110.5(2) yes . .
C28 C32 C34 113.7(3) yes . .
C33 C32 C34 109.5(3) yes . .
C1 C2 H1 119.0(3) no . .
C3 C2 H1 118.9(4) no . .
C2 C3 H3 119.2(4) no . .
C4 C3 H3 119.5(3) no . .
C4 C5 H2 119.7(3) no . .
C6 C5 H2 119.6(4) no . .
C1 C6 H4 118.7(3) no . .
C5 C6 H4 118.7(4) no . .
C4 C7 H7A 109.470 no . .
C4 C7 H7B 109.473 no . .
C4 C7 H7C 109.469 no . .
H7A C7 H7B 109.470 no . .
H7A C7 H7C 109.467 no . .
H7B C7 H7C 109.479 no . .
N2 C9 H6 126.6(3) no . .
C10 C9 H6 126.6(3) no . .
N1 C10 H15 126.6(4) no . .
C9 C10 H15 126.8(3) no . .
C12 C13 H23 119.5(4) no . .
C14 C13 H23 119.5(3) no . .
C13 C14 H28 119.8(4) no . .
C15 C14 H28 120.0(4) no . .
C14 C15 H7 119.1(3) no . .
C16 C15 H7 119.4(4) no . .
C12 C17 H5 107.7(4) no . .
C18 C17 H5 107.7(3) no . .
C19 C17 H5 107.9(3) no . .
C17 C18 H20 109.020 no . .
C17 C18 H21 113.681 no . .
C17 C18 H22 111.586 no . .
H20 C18 H21 109.163 no . .
H20 C18 H22 108.266 no . .
H21 C18 H22 104.939 no . .
C17 C19 H32 110.638 no . .
C17 C19 H33 108.861 no . .
C17 C19 H34 112.476 no . .
H32 C19 H33 108.518 no . .
H32 C19 H34 109.342 no . .
H33 C19 H34 106.861 no . .
C16 C20 H11 107.9(3) no . .
C21 C20 H11 107.9(3) no . .
C22 C20 H11 107.9(4) no . .
C20 C21 H35 111.855 no . .
C20 C21 H36 111.224 no . .
C20 C21 H37 110.828 no . .
H35 C21 H36 107.037 no . .
H35 C21 H37 107.807 no . .
H36 C21 H37 107.897 no . .
C20 C22 H39 111.407 no . .
C20 C22 H40 110.632 no . .
C20 C22 H41 112.162 no . .
H39 C22 H40 110.117 no . .
H39 C22 H41 104.378 no . .
H40 C22 H41 107.926 no . .
C24 C25 H8 119.3(4) no . .
C26 C25 H8 119.5(4) no . .
C25 C26 H27 119.8(3) no . .
C27 C26 H27 119.7(5) no . .
C26 C27 H10 119.5(4) no . .
C28 C27 H10 119.7(3) no . .
C24 C29 H16 108.0(3) no . .
C30 C29 H16 107.8(3) no . .
C31 C29 H16 107.7(4) no . .
C29 C30 H12 111.950 no . .
C29 C30 H13 113.157 no . .
C29 C30 H14 111.068 no . .
H12 C30 H13 103.939 no . .
H12 C30 H14 107.457 no . .
H13 C30 H14 108.885 no . .
C29 C31 H24 110.662 no . .
C29 C31 H25 112.579 no . .
C29 C31 H26 111.997 no . .
H24 C31 H25 103.746 no . .
H24 C31 H26 106.162 no . .
H25 C31 H26 111.192 no . .
C28 C32 H9 107.6(3) no . .
C33 C32 H9 107.7(3) no . .
C34 C32 H9 107.6(3) no . .
C32 C33 H29 109.765 no . .
C32 C33 H30 112.051 no . .
C32 C33 H31 111.002 no . .
H29 C33 H30 112.025 no . .
H29 C33 H31 105.857 no . .
H30 C33 H31 105.914 no . .
C32 C34 H17 111.842 no . .
C32 C34 H18 116.084 no . .
C32 C34 H19 115.589 no . .
H17 C34 H18 103.938 no . .
H17 C34 H19 105.551 no . .
H18 C34 H19 102.544 no . .

loop_
_geom_bond_atom_site_label_1
_geom_bond_atom_site_label_2
_geom_bond_distance
_geom_bond_publ_flag
_geom_bond_site_symmetry_2
Ni1 Ni1 2.4073(6) yes 2_665
Ni1 C1 1.961(3) yes .
Ni1 C1 1.934(3) yes 2_665
Ni1 C8 1.893(3) yes .
N1 C8 1.381(3) yes .
N1 C10 1.389(4) yes .
N1 C23 1.445(5) yes .
N2 C8 1.380(5) yes .
N2 C9 1.395(3) yes .
N2 C11 1.441(4) yes .
C1 C2 1.431(5) yes .
C1 C6 1.405(6) yes .
C2 C3 1.392(5) yes .
C3 C4 1.393(6) yes .
C4 C5 1.379(6) yes .
C4 C7 1.513(6) yes .
C5 C6 1.414(5) yes .
C9 C10 1.339(5) yes .
C11 C12 1.400(5) yes .
C11 C16 1.401(5) yes .
C12 C13 1.394(4) yes .
C12 C17 1.520(5) yes .
C13 C14 1.391(5) yes .
C14 C15 1.378(6) yes .
C15 C16 1.392(4) yes .
C16 C20 1.523(5) yes .
C17 C18 1.531(5) yes .
C17 C19 1.522(5) yes .
C20 C21 1.526(5) yes .
C20 C22 1.527(7) yes .
C23 C24 1.401(4) yes .
C23 C28 1.397(6) yes .
C24 C25 1.396(6) yes .
C24 C29 1.518(6) yes .
C25 C26 1.377(7) yes .
C26 C27 1.386(5) yes .
C27 C28 1.393(5) yes .
C28 C32 1.531(4) yes .
C29 C30 1.526(4) yes .
C29 C31 1.527(6) yes .
C32 C33 1.535(4) yes .
C32 C34 1.517(6) yes .
C2 H1 0.950(4) no .
C3 H3 0.950(4) no .
C5 H2 0.950(4) no .
C6 H4 0.953(4) no .
C7 H7A 0.980 no .
C7 H7B 0.980 no .
C7 H7C 0.980 no .
C9 H6 0.949(4) no .
C10 H15 0.952(3) no .
C13 H23 0.951(4) no .
C14 H28 0.951(3) no .
C15 H7 0.951(4) no .
C17 H5 0.999(4) no .
C18 H20 0.997 no .
C18 H21 0.955 no .
C18 H22 1.024 no .
C19 H32 0.982 no .
C19 H33 0.973 no .
C19 H34 0.955 no .
C20 H11 1.001(3) no .
C21 H35 0.977 no .
C21 H36 0.977 no .
C21 H37 1.001 no .
C22 H39 0.957 no .
C22 H40 1.015 no .
C22 H41 1.025 no .
C25 H8 0.949(3) no .
C26 H27 0.950(4) no .
C27 H10 0.949(5) no .
C29 H16 1.000(4) no .
C30 H12 0.994 no .
C30 H13 0.992 no .
C30 H14 1.014 no .
C31 H24 1.008 no .
C31 H25 0.967 no .
C31 H26 0.949 no .
C32 H9 1.001(4) no .
C33 H29 0.966 no .
C33 H30 0.991 no .
C33 H31 1.032 no .
C34 H17 0.987 no .
C34 H18 0.961 no .
C34 H19 1.002 no .

loop_
_geom_torsion_atom_site_label_1
_geom_torsion_atom_site_label_2
_geom_torsion_atom_site_label_3
_geom_torsion_atom_site_label_4
_geom_torsion
_geom_torsion_publ_flag
_geom_torsion_site_symmetry_1
_geom_torsion_site_symmetry_3
_geom_torsion_site_symmetry_4
Ni1 Ni1 C1 Ni1 0.000(15) no 2_665 . 2_665
Ni1 Ni1 C1 C2 -117.5(3) no 2_665 . .
Ni1 Ni1 C1 C6 127.19(19) no 2_665 . .
C1 Ni1 Ni1 C1 180(20992) no . 2_665 2_665
C1 Ni1 Ni1 C1 0.00(14) no . 2_665 .
Ni1 Ni1 C1 Ni1 -0.000(18) no 2_665 2_665 2_665
Ni1 Ni1 C1 C2 -101.4(2) no 2_665 2_665 2_665
Ni1 Ni1 C1 C6 77.62(15) no 2_665 2_665 2_665
C1 Ni1 Ni1 C1 -0.00(14) no 2_665 2_665 2_665
C1 Ni1 Ni1 C1 -180(155760) no 2_665 2_665 .
C1 Ni1 C1 Ni1 -0.00(16) no . 2_665 2_665
C1 Ni1 C1 C2 -101.44(19) no . 2_665 2_665
C1 Ni1 C1 C6 77.6(3) no . 2_665 2_665
C1 Ni1 C1 Ni1 0.00(16) no 2_665 . 2_665
C1 Ni1 C1 C2 -117.47(18) no 2_665 . .
C1 Ni1 C1 C6 127.19(16) no 2_665 . .
C1 Ni1 C8 N1 140.8(3) no . . .
C1 Ni1 C8 N2 -44.4(5) no . . .
C8 Ni1 C1 Ni1 169.3(3) no . . 2_665
C8 Ni1 C1 C2 51.8(4) no . . .
C8 Ni1 C1 C6 -63.6(4) no . . .
C1 Ni1 C8 N1 -50.2(4) no 2_665 . .
C1 Ni1 C8 N2 124.6(3) no 2_665 . .
C8 Ni1 C1 Ni1 -173.91(13) no . 2_665 2_665
C8 Ni1 C1 C2 84.6(2) no . 2_665 2_665
C8 Ni1 C1 C6 -96.3(2) no . 2_665 2_665
C8 N1 C10 C9 0.1(4) no . . .
C10 N1 C8 Ni1 174.8(3) no . . .
C10 N1 C8 N2 -1.0(4) no . . .
C8 N1 C23 C24 114.5(3) no . . .
C8 N1 C23 C28 -68.5(4) no . . .
C23 N1 C8 Ni1 -7.4(5) no . . .
C23 N1 C8 N2 176.8(3) no . . .
C10 N1 C23 C24 -67.9(4) no . . .
C10 N1 C23 C28 109.1(3) no . . .
C23 N1 C10 C9 -177.8(3) no . . .
C8 N2 C9 C10 -1.6(4) no . . .
C9 N2 C8 Ni1 -174.4(3) no . . .
C9 N2 C8 N1 1.6(4) no . . .
C8 N2 C11 C12 -79.5(4) no . . .
C8 N2 C11 C16 102.6(4) no . . .
C11 N2 C8 Ni1 14.9(5) no . . .
C11 N2 C8 N1 -169.1(3) no . . .
C9 N2 C11 C12 110.7(4) no . . .
C9 N2 C11 C16 -67.2(5) no . . .
C11 N2 C9 C10 169.3(3) no . . .
Ni1 C1 C2 C3 -100.1(3) no . . .
Ni1 C1 C6 C5 112.8(3) no . . .
Ni1 C1 C2 C3 176.45(16) no 2_665 . .
Ni1 C1 C6 C5 -175.45(17) no 2_665 . .
C2 C1 C6 C5 5.4(4) no . . .
C6 C1 C2 C3 -4.4(4) no . . .
C1 C2 C3 C4 0.2(4) no . . .
C2 C3 C4 C5 3.3(4) no . . .
C2 C3 C4 C7 -173.1(3) no . . .
C3 C4 C5 C6 -2.2(4) no . . .
C7 C4 C5 C6 174.1(3) no . . .
C4 C5 C6 C1 -2.3(5) no . . .
N2 C9 C10 N1 0.9(4) no . . .
N2 C11 C12 C13 -178.9(3) no . . .
N2 C11 C12 C17 0.4(5) no . . .
N2 C11 C16 C15 179.0(3) no . . .
N2 C11 C16 C20 1.5(5) no . . .
C12 C11 C16 C15 1.1(5) no . . .
C12 C11 C16 C20 -176.4(3) no . . .
C16 C11 C12 C13 -1.1(5) no . . .
C16 C11 C12 C17 178.2(3) no . . .
C11 C12 C13 C14 0.3(5) no . . .
C11 C12 C17 C18 -73.2(4) no . . .
C11 C12 C17 C19 163.6(3) no . . .
C13 C12 C17 C18 106.1(3) no . . .
C13 C12 C17 C19 -17.1(5) no . . .
C17 C12 C13 C14 -179.0(3) no . . .
C12 C13 C14 C15 0.4(5) no . . .
C13 C14 C15 C16 -0.4(6) no . . .
C14 C15 C16 C11 -0.4(5) no . . .
C14 C15 C16 C20 177.3(3) no . . .
C11 C16 C20 C21 109.4(4) no . . .
C11 C16 C20 C22 -127.1(3) no . . .
C15 C16 C20 C21 -68.1(4) no . . .
C15 C16 C20 C22 55.4(4) no . . .
N1 C23 C24 C25 177.74(18) no . . .
N1 C23 C24 C29 -3.0(4) no . . .
N1 C23 C28 C27 -178.45(18) no . . .
N1 C23 C28 C32 0.8(3) no . . .
C24 C23 C28 C27 -1.6(4) no . . .
C24 C23 C28 C32 177.6(2) no . . .
C28 C23 C24 C25 0.9(4) no . . .
C28 C23 C24 C29 -179.8(2) no . . .
C23 C24 C25 C26 0.3(4) no . . .
C23 C24 C29 C30 122.5(3) no . . .
C23 C24 C29 C31 -113.8(3) no . . .
C25 C24 C29 C30 -58.3(4) no . . .
C25 C24 C29 C31 65.4(3) no . . .
C29 C24 C25 C26 -179.0(2) no . . .
C24 C25 C26 C27 -0.7(4) no . . .
C25 C26 C27 C28 -0.1(4) no . . .
C26 C27 C28 C23 1.2(4) no . . .
C26 C27 C28 C32 -178.0(3) no . . .
C23 C28 C32 C33 -75.6(4) no . . .
C23 C28 C32 C34 160.9(2) no . . .
C27 C28 C32 C33 103.7(3) no . . .
C27 C28 C32 C34 -19.9(4) no . . .
